data_7223078
loop_
_publ_author_name
'Kumar, Ranjeet'
'Rai, Sunil Kumar'
'Singh, Praveen'
'Gaurav, Archana'
'Yadav, Pratima'
'Khanna, Ranjana S.'
'Gupta, Hariom'
'Tewari, Ashish Kumar'

_publ_section_title
;
 Face-to-Face Stacking in Sulfonamide Based Bis-ethylene Bridged
 Heteroaromatic Dimers
;
_journal_name_full 'RSC Adv.'
_journal_paper_doi 10.1039/C5RA12230A
_journal_year 2015
_chemical_formula_moiety 'C27 H29 N5 O4 S'
_chemical_formula_sum 'C27 H29 N5 O4 S'
_chemical_formula_weight 519.61
_space_group_crystal_system triclinic
_space_group_IT_number 2
_space_group_name_Hall '-P 1'
_space_group_name_H-M_alt 'P -1'
_symmetry_space_group_name_Hall '-P 1'
_symmetry_space_group_name_H-M 'P -1'
_atom_sites_solution_hydrogens geom
_audit_creation_method SHELXL-2014/7
_audit_update_record
;
2015-10-21 deposited with the CCDC.
2015-10-28 downloaded from the CCDC.
;
_cell_angle_alpha 85.954(10)
_cell_angle_beta 85.943(10)
_cell_angle_gamma 82.508(11)
_cell_formula_units_Z 2
_cell_length_a 7.2941(9)
_cell_length_b 7.3475(10)
_cell_length_c 25.047(3)
_cell_measurement_reflns_used 1147
_cell_measurement_temperature 293(2)
_cell_measurement_theta_max 29.1
_cell_measurement_theta_min 3.2
_cell_volume 1325.0(3)
_computing_cell_refinement 'CrysAlisPro, Agilent Technologies'
_computing_data_collection 'CrysAlisPro, Agilent Technologies'
_computing_data_reduction 'CrysAlisPro, Agilent Technologies'
_computing_molecular_graphics 'Mercurry version 3.5'
_computing_publication_material 'SHELXL-2014/7 (Sheldrick, 2014)'
_computing_structure_refinement 'SHELXL-2014/7 (Sheldrick, 2014)'
_computing_structure_solution SHELXL-2013
_diffrn_ambient_temperature 293(2)
_diffrn_detector_area_resol_mean 16.0938
_diffrn_measured_fraction_theta_full 25.24
_diffrn_measured_fraction_theta_max 0.707
_diffrn_measurement_device_type 'Xcalibur, Eos'
_diffrn_measurement_method '\w scans'
_diffrn_radiation_type MoK\a
_diffrn_radiation_wavelength 0.71073
_diffrn_reflns_av_R_equivalents 0.0314
_diffrn_reflns_av_unetI/netI 0.1040
_diffrn_reflns_laue_measured_fraction_full 0.863
_diffrn_reflns_laue_measured_fraction_max 0.707
_diffrn_reflns_limit_h_max 9
_diffrn_reflns_limit_h_min -7
_diffrn_reflns_limit_k_max 10
_diffrn_reflns_limit_k_min -9
_diffrn_reflns_limit_l_max 34
_diffrn_reflns_limit_l_min -31
_diffrn_reflns_number 13122
_diffrn_reflns_point_group_measured_fraction_full 0.863
_diffrn_reflns_point_group_measured_fraction_max 0.707
_diffrn_reflns_theta_full 25.242
_diffrn_reflns_theta_max 29.055
_diffrn_reflns_theta_min 3.172
_diffrn_source 'Enhance (Mo) X-ray Source'
_exptl_absorpt_coefficient_mu 0.164
_exptl_absorpt_correction_T_max 1.0000
_exptl_absorpt_correction_T_min 0.79077
_exptl_absorpt_correction_type multi-scan
_exptl_absorpt_process_details 'CrysAlisPro, Agilent Technologies'
_exptl_crystal_colour yellow
_exptl_crystal_density_diffrn 1.302
_exptl_crystal_description cubic
_exptl_crystal_F_000 548
_exptl_crystal_size_max 0.47
_exptl_crystal_size_mid 0.44
_exptl_crystal_size_min 0.41
_refine_diff_density_max 0.402
_refine_diff_density_min -0.436
_refine_diff_density_rms 0.057
_refine_ls_extinction_method none
_refine_ls_goodness_of_fit_ref 1.039
_refine_ls_hydrogen_treatment constr
_refine_ls_matrix_type full
_refine_ls_number_parameters 334
_refine_ls_number_reflns 4991
_refine_ls_number_restraints 0
_refine_ls_restrained_S_all 1.039
_refine_ls_R_factor_all 0.1439
_refine_ls_R_factor_gt 0.0788
_refine_ls_shift/su_max 0.001
_refine_ls_shift/su_mean 0.000
_refine_ls_structure_factor_coef Fsqd
_refine_ls_weighting_details 'w=1/[\s^2^(Fo^2^)+(0.0893P)^2^+0.2129P] where P=(Fo^2^+2Fc^2^)/3'
_refine_ls_weighting_scheme calc
_refine_ls_wR_factor_gt 0.1836
_refine_ls_wR_factor_ref 0.2421
_reflns_Friedel_coverage 0.000
_reflns_number_gt 2537
_reflns_number_total 4991
_reflns_threshold_expression 'I > 2\s(I)'
_cod_data_source_file c5ra12230a2.cif
_cod_data_source_block 2b
_cod_database_code 7223078
_audit_block_doi 10.5517/cc13cr9j
_shelx_shelxl_version_number 2014/7
_shelx_space_group_comment
;
The symmetry employed for this shelxl refinement is uniquely defined
by the following loop, which should always be used as a source of
symmetry information in preference to the above space-group names.
They are only intended as comments.
;

loop_
_space_group_symop_operation_xyz
'x, y, z'
'-x, -y, -z'

loop_
_atom_site_label
_atom_site_type_symbol
_atom_site_fract_x
_atom_site_fract_y
_atom_site_fract_z
_atom_site_U_iso_or_equiv
_atom_site_adp_type
_atom_site_occupancy
_atom_site_site_symmetry_order
_atom_site_calc_flag
_atom_site_refinement_flags_posn
_atom_site_refinement_flags_adp
S1 S 0.4375(2) -0.15800(15) 0.77634(5) 0.0561(4) Uani 1 1 d . .
O1 O 0.6269(5) -0.2111(4) 0.75927(14) 0.0720(11) Uani 1 1 d . .
O4 O 0.2906(5) -0.1628(4) 0.96593(12) 0.0582(9) Uani 1 1 d . .
O3 O 0.6623(5) 0.3152(5) 0.65744(14) 0.0754(11) Uani 1 1 d . .
N3 N 0.3627(5) 0.3321(5) 0.69336(14) 0.0462(9) Uani 1 1 d . .
N1 N 0.4149(5) 0.0532(4) 0.79453(13) 0.0471(9) Uani 1 1 d . .
N2 N 0.3516(5) 0.1323(4) 0.94272(12) 0.0400(8) Uani 1 1 d . .
C18 C 0.1956(6) 0.0647(5) 1.02748(15) 0.0410(10) Uani 1 1 d . .
C21 C 0.3041(7) -0.1557(6) 0.72049(16) 0.0474(11) Uani 1 1 d . .
C20 C 0.2783(6) -0.0022(5) 0.97797(16) 0.0409(10) Uani 1 1 d . .
N5 N 0.0898(6) -0.1860(6) 1.09663(17) 0.0672(12) Uani 1 1 d . .
C15 C 0.2501(6) 0.3721(5) 1.00068(16) 0.0447(11) Uani 1 1 d . .
H15 H 0.2367 0.4964 1.0072 0.054 Uiso 1 1 calc R U
C16 C 0.1770(6) 0.2466(5) 1.03917(16) 0.0456(11) Uani 1 1 d . .
C14 C 0.3394(6) 0.3146(5) 0.95443(16) 0.0432(10) Uani 1 1 d . .
C7 C 0.1794(7) 0.3351(6) 0.68793(19) 0.0521(12) Uani 1 1 d . .
O2 O 0.3530(6) -0.2648(4) 0.81898(13) 0.0756(11) Uani 1 1 d . .
C9 C 0.4402(7) 0.3565(6) 0.74500(18) 0.0513(12) Uani 1 1 d . .
H9A H 0.3405 0.4044 0.7699 0.062 Uiso 1 1 calc R U
H9B H 0.5267 0.4468 0.7393 0.062 Uiso 1 1 calc R U
C12 C 0.4437(6) 0.0660(6) 0.89194(15) 0.0457(11) Uani 1 1 d . .
H12A H 0.4867 -0.0643 0.8970 0.055 Uiso 1 1 calc R U
H12B H 0.5510 0.1297 0.8826 0.055 Uiso 1 1 calc R U
C10 C 0.5379(7) 0.1818(6) 0.76970(17) 0.0505(11) Uani 1 1 d . .
H10A H 0.6184 0.1205 0.7422 0.061 Uiso 1 1 calc R U
H10B H 0.6157 0.2128 0.7967 0.061 Uiso 1 1 calc R U
C11 C 0.3150(6) 0.0967(5) 0.84602(15) 0.0427(10) Uani 1 1 d . .
H11A H 0.2165 0.0198 0.8531 0.051 Uiso 1 1 calc R U
H11B H 0.2591 0.2240 0.8439 0.051 Uiso 1 1 calc R U
C26 C 0.1161(8) -0.1423(6) 0.72809(19) 0.0611(14) Uani 1 1 d . .
H26 H 0.0590 -0.1291 0.7622 0.073 Uiso 1 1 calc R U
C8 C 0.0427(7) 0.3543(7) 0.7352(2) 0.0675(14) Uani 1 1 d . .
H8A H -0.0801 0.3537 0.7238 0.101 Uiso 1 1 calc R U
H8B H 0.0703 0.2534 0.7611 0.101 Uiso 1 1 calc R U
H8C H 0.0501 0.4680 0.7511 0.101 Uiso 1 1 calc R U
C2 C 0.4219(7) 0.3008(6) 0.59873(18) 0.0561(12) Uani 1 1 d . .
C22 C 0.3887(7) -0.1788(6) 0.66968(18) 0.0565(13) Uani 1 1 d . .
H22 H 0.5171 -0.1898 0.6645 0.068 Uiso 1 1 calc R U
C17 C 0.0859(8) 0.3123(6) 1.09142(18) 0.0666(15) Uani 1 1 d . .
H17A H 0.0864 0.4428 1.0919 0.100 Uiso 1 1 calc R U
H17B H -0.0396 0.2846 1.0950 0.100 Uiso 1 1 calc R U
H17C H 0.1527 0.2514 1.1207 0.100 Uiso 1 1 calc R U
C13 C 0.4295(7) 0.4433(5) 0.91449(18) 0.0575(13) Uani 1 1 d . .
H13A H 0.4851 0.3767 0.8846 0.086 Uiso 1 1 calc R U
H13B H 0.3378 0.5399 0.9021 0.086 Uiso 1 1 calc R U
H13C H 0.5232 0.4954 0.9313 0.086 Uiso 1 1 calc R U
C19 C 0.1330(6) -0.0737(6) 1.06550(17) 0.0463(11) Uani 1 1 d . .
C23 C 0.2808(9) -0.1854(7) 0.62681(19) 0.0671(15) Uani 1 1 d . .
H23 H 0.3378 -0.1996 0.5927 0.080 Uiso 1 1 calc R U
C4 C 0.1693(9) 0.2817(9) 0.5383(2) 0.094(2) Uani 1 1 d . .
H4A H 0.0373 0.2824 0.5422 0.141 Uiso 1 1 calc R U
H4B H 0.1986 0.3835 0.5145 0.141 Uiso 1 1 calc R U
H4C H 0.2254 0.1687 0.5238 0.141 Uiso 1 1 calc R U
C3 C 0.2429(8) 0.2983(7) 0.5928(2) 0.0589(13) Uani 1 1 d . .
C24 C 0.0932(9) -0.1717(7) 0.6335(2) 0.0663(15) Uani 1 1 d . .
C6 C 0.1172(7) 0.3178(6) 0.6380(2) 0.0589(13) Uani 1 1 d . .
H6 H -0.0089 0.3191 0.6341 0.071 Uiso 1 1 calc R U
C5 C 0.4983(8) 0.3153(6) 0.64992(18) 0.0522(12) Uani 1 1 d . .
C1 C 0.5604(8) 0.2779(9) 0.5547(2) 0.0778(16) Uani 1 1 d . .
N4 N 0.6661(9) 0.2618(10) 0.5189(2) 0.126(2) Uani 1 1 d . .
C25 C 0.0104(8) -0.1486(7) 0.6842(2) 0.0690(15) Uani 1 1 d . .
H25 H -0.1181 -0.1370 0.6892 0.083 Uiso 1 1 calc R U
C27 C -0.0263(9) -0.1833(9) 0.5869(2) 0.102(2) Uani 1 1 d . .
H27A H -0.1544 -0.1707 0.5995 0.153 Uiso 1 1 calc R U
H27B H -0.0064 -0.0864 0.5602 0.153 Uiso 1 1 calc R U
H27C H 0.0064 -0.3001 0.5715 0.153 Uiso 1 1 calc R U

loop_
_atom_site_aniso_label
_atom_site_aniso_U_11
_atom_site_aniso_U_22
_atom_site_aniso_U_33
_atom_site_aniso_U_23
_atom_site_aniso_U_13
_atom_site_aniso_U_12
S1 0.0834(11) 0.0506(7) 0.0346(6) -0.0057(5) -0.0104(6) -0.0038(6)
O1 0.071(3) 0.076(2) 0.065(2) -0.0220(19) -0.0162(19) 0.0215(18)
O4 0.083(3) 0.0419(16) 0.0499(19) -0.0113(14) -0.0038(17) -0.0031(15)
O3 0.049(3) 0.130(3) 0.050(2) -0.001(2) -0.0059(17) -0.023(2)
N3 0.045(3) 0.055(2) 0.039(2) 0.0011(16) -0.0066(17) -0.0106(16)
N1 0.067(3) 0.0466(19) 0.0283(17) -0.0072(15) -0.0007(17) -0.0086(17)
N2 0.055(2) 0.0374(17) 0.0274(16) -0.0042(14) -0.0114(15) 0.0005(15)
C18 0.050(3) 0.041(2) 0.032(2) -0.0015(17) -0.0132(19) 0.0014(18)
C21 0.060(3) 0.052(2) 0.032(2) -0.0089(19) -0.001(2) -0.011(2)
C20 0.049(3) 0.038(2) 0.036(2) -0.0029(17) -0.0180(19) 0.0028(18)
N5 0.071(3) 0.066(3) 0.061(3) 0.010(2) -0.002(2) -0.003(2)
C15 0.063(3) 0.032(2) 0.039(2) -0.0057(17) -0.011(2) -0.0009(18)
C16 0.052(3) 0.051(2) 0.034(2) -0.0082(18) -0.0161(19) 0.0019(19)
C14 0.054(3) 0.043(2) 0.034(2) -0.0087(17) -0.0121(19) -0.0021(18)
C7 0.050(3) 0.051(3) 0.055(3) -0.001(2) -0.005(2) -0.007(2)
O2 0.138(4) 0.0549(19) 0.0380(18) 0.0028(15) -0.008(2) -0.030(2)
C9 0.063(3) 0.053(3) 0.041(2) -0.006(2) -0.008(2) -0.015(2)
C12 0.059(3) 0.047(2) 0.032(2) -0.0092(18) -0.0072(19) -0.0032(19)
C10 0.064(3) 0.053(3) 0.035(2) -0.0012(19) -0.003(2) -0.010(2)
C11 0.054(3) 0.047(2) 0.028(2) -0.0087(17) -0.0020(18) -0.0071(19)
C26 0.073(4) 0.073(3) 0.039(3) -0.013(2) 0.005(2) -0.013(3)
C8 0.055(4) 0.081(3) 0.064(3) 0.001(3) 0.002(3) -0.004(3)
C2 0.059(4) 0.074(3) 0.035(2) 0.004(2) -0.002(2) -0.013(2)
C22 0.069(4) 0.065(3) 0.037(2) -0.010(2) 0.003(2) -0.012(2)
C17 0.094(4) 0.064(3) 0.042(3) -0.017(2) 0.005(3) -0.007(3)
C13 0.084(4) 0.040(2) 0.050(3) -0.007(2) -0.001(3) -0.011(2)
C19 0.052(3) 0.050(3) 0.038(2) -0.008(2) -0.011(2) -0.002(2)
C23 0.087(5) 0.082(4) 0.034(3) -0.015(2) -0.003(3) -0.014(3)
C4 0.101(5) 0.138(5) 0.050(3) 0.002(3) -0.031(3) -0.031(4)
C3 0.053(4) 0.079(3) 0.047(3) 0.001(2) -0.010(2) -0.016(2)
C24 0.082(5) 0.073(3) 0.049(3) -0.012(3) -0.020(3) -0.015(3)
C6 0.042(3) 0.078(3) 0.059(3) 0.009(2) -0.012(2) -0.017(2)
C5 0.048(3) 0.064(3) 0.045(3) 0.003(2) 0.002(2) -0.012(2)
C1 0.062(4) 0.125(5) 0.048(3) -0.002(3) -0.003(3) -0.017(3)
N4 0.101(5) 0.213(7) 0.058(4) -0.016(4) 0.015(3) -0.009(4)
C25 0.059(4) 0.089(4) 0.062(3) -0.018(3) -0.005(3) -0.016(3)
C27 0.110(6) 0.132(5) 0.070(4) -0.016(4) -0.044(4) -0.012(4)

loop_
_atom_type_symbol
_atom_type_description
_atom_type_scat_dispersion_real
_atom_type_scat_dispersion_imag
_atom_type_scat_source
C C 0.0033 0.0016 'International Tables Vol C Tables 4.2.6.8 and 6.1.1.4'
H H 0.0000 0.0000 'International Tables Vol C Tables 4.2.6.8 and 6.1.1.4'
O O 0.0106 0.0060 'International Tables Vol C Tables 4.2.6.8 and 6.1.1.4'
S S 0.1246 0.1234 'International Tables Vol C Tables 4.2.6.8 and 6.1.1.4'
N N 0.0061 0.0033 'International Tables Vol C Tables 4.2.6.8 and 6.1.1.4'

loop_
_geom_angle_atom_site_label_1
_geom_angle_atom_site_label_2
_geom_angle_atom_site_label_3
_geom_angle
O1 S1 O2 119.1(2)
O1 S1 N1 108.8(2)
O2 S1 N1 106.85(19)
O1 S1 C21 107.8(2)
O2 S1 C21 107.2(2)
N1 S1 C21 106.51(19)
C7 N3 C5 123.6(4)
C7 N3 C9 122.9(4)
C5 N3 C9 113.4(4)
C10 N1 C11 118.3(3)
C10 N1 S1 120.0(3)
C11 N1 S1 119.0(3)
C14 N2 C20 122.7(3)
C14 N2 C12 121.6(3)
C20 N2 C12 115.7(3)
C16 C18 C20 123.7(4)
C16 C18 C19 121.3(4)
C20 C18 C19 115.0(3)
C26 C21 C22 120.1(4)
C26 C21 S1 119.2(3)
C22 C21 S1 120.6(4)
O4 C20 N2 120.8(4)
O4 C20 C18 124.8(4)
N2 C20 C18 114.4(3)
C14 C15 C16 121.1(4)
C14 C15 H15 119.4
C16 C15 H15 119.4
C18 C16 C15 117.7(4)
C18 C16 C17 122.1(4)
C15 C16 C17 120.2(4)
C15 C14 N2 120.2(4)
C15 C14 C13 122.1(4)
N2 C14 C13 117.6(3)
N3 C7 C6 119.5(4)
N3 C7 C8 121.2(4)
C6 C7 C8 119.3(5)
N3 C9 C10 113.3(3)
N3 C9 H9A 108.9
C10 C9 H9A 108.9
N3 C9 H9B 108.9
C10 C9 H9B 108.9
H9A C9 H9B 107.7
N2 C12 C11 112.2(3)
N2 C12 H12A 109.2
C11 C12 H12A 109.2
N2 C12 H12B 109.2
C11 C12 H12B 109.2
H12A C12 H12B 107.9
N1 C10 C9 114.6(4)
N1 C10 H10A 108.6
C9 C10 H10A 108.6
N1 C10 H10B 108.6
C9 C10 H10B 108.6
H10A C10 H10B 107.6
N1 C11 C12 111.5(4)
N1 C11 H11A 109.3
C12 C11 H11A 109.3
N1 C11 H11B 109.3
C12 C11 H11B 109.3
H11A C11 H11B 108.0
C21 C26 C25 119.4(4)
C21 C26 H26 120.3
C25 C26 H26 120.3
C7 C8 H8A 109.5
C7 C8 H8B 109.5
H8A C8 H8B 109.5
C7 C8 H8C 109.5
H8A C8 H8C 109.5
H8B C8 H8C 109.5
C3 C2 C1 122.5(5)
C3 C2 C5 123.7(5)
C1 C2 C5 113.7(5)
C23 C22 C21 119.5(5)
C23 C22 H22 120.3
C21 C22 H22 120.3
C16 C17 H17A 109.5
C16 C17 H17B 109.5
H17A C17 H17B 109.5
C16 C17 H17C 109.5
H17A C17 H17C 109.5
H17B C17 H17C 109.5
C14 C13 H13A 109.5
C14 C13 H13B 109.5
H13A C13 H13B 109.5
C14 C13 H13C 109.5
H13A C13 H13C 109.5
H13B C13 H13C 109.5
N5 C19 C18 177.3(5)
C24 C23 C22 121.4(5)
C24 C23 H23 119.3
C22 C23 H23 119.3
C3 C4 H4A 109.5
C3 C4 H4B 109.5
H4A C4 H4B 109.5
C3 C4 H4C 109.5
H4A C4 H4C 109.5
H4B C4 H4C 109.5
C2 C3 C6 119.0(5)
C2 C3 C4 121.9(5)
C6 C3 C4 119.1(5)
C23 C24 C25 118.7(5)
C23 C24 C27 121.8(5)
C25 C24 C27 119.6(6)
C7 C6 C3 120.6(5)
C7 C6 H6 119.7
C3 C6 H6 119.7
O3 C5 N3 120.4(4)
O3 C5 C2 126.0(4)
N3 C5 C2 113.6(4)
N4 C1 C2 178.0(7)
C24 C25 C26 121.0(5)
C24 C25 H25 119.5
C26 C25 H25 119.5
C24 C27 H27A 109.5
C24 C27 H27B 109.5
H27A C27 H27B 109.5
C24 C27 H27C 109.5
H27A C27 H27C 109.5
H27B C27 H27C 109.5

loop_
_geom_bond_atom_site_label_1
_geom_bond_atom_site_label_2
_geom_bond_distance
S1 O1 1.429(4)
S1 O2 1.432(3)
S1 N1 1.632(3)
S1 C21 1.758(4)
O4 C20 1.229(4)
O3 C5 1.224(6)
N3 C7 1.351(6)
N3 C5 1.418(5)
N3 C9 1.479(5)
N1 C10 1.465(5)
N1 C11 1.470(5)
N2 C14 1.381(5)
N2 C20 1.411(5)
N2 C12 1.479(5)
C18 C16 1.376(5)
C18 C20 1.430(5)
C18 C19 1.440(6)
C21 C26 1.362(6)
C21 C22 1.386(5)
N5 C19 1.153(6)
C15 C14 1.355(5)
C15 C16 1.412(6)
C15 H15 0.9300
C16 C17 1.506(5)
C14 C13 1.504(6)
C7 C6 1.381(7)
C7 C8 1.496(6)
C9 C10 1.500(6)
C9 H9A 0.9700
C9 H9B 0.9700
C12 C11 1.521(5)
C12 H12A 0.9700
C12 H12B 0.9700
C10 H10A 0.9700
C10 H10B 0.9700
C11 H11A 0.9700
C11 H11B 0.9700
C26 C25 1.393(7)
C26 H26 0.9300
C8 H8A 0.9600
C8 H8B 0.9600
C8 H8C 0.9600
C2 C3 1.327(7)
C2 C1 1.445(7)
C2 C5 1.450(7)
C22 C23 1.383(7)
C22 H22 0.9300
C17 H17A 0.9600
C17 H17B 0.9600
C17 H17C 0.9600
C13 H13A 0.9600
C13 H13B 0.9600
C13 H13C 0.9600
C23 C24 1.358(7)
C23 H23 0.9300
C4 C3 1.518(7)
C4 H4A 0.9600
C4 H4B 0.9600
C4 H4C 0.9600
C3 C6 1.409(6)
C24 C25 1.380(7)
C24 C27 1.519(7)
C6 H6 0.9300
C1 N4 1.143(7)
C25 H25 0.9300
C27 H27A 0.9600
C27 H27B 0.9600
C27 H27C 0.9600

loop_
_geom_torsion_atom_site_label_1
_geom_torsion_atom_site_label_2
_geom_torsion_atom_site_label_3
_geom_torsion_atom_site_label_4
_geom_torsion
O1 S1 N1 C10 29.2(4)
O2 S1 N1 C10 158.9(3)
C21 S1 N1 C10 -86.8(4)
O1 S1 N1 C11 -131.7(3)
O2 S1 N1 C11 -2.0(4)
C21 S1 N1 C11 112.3(3)
O1 S1 C21 C26 168.1(3)
O2 S1 C21 C26 38.8(4)
N1 S1 C21 C26 -75.3(4)
O1 S1 C21 C22 -7.9(4)
O2 S1 C21 C22 -137.2(4)
N1 S1 C21 C22 108.7(4)
C14 N2 C20 O4 179.4(4)
C12 N2 C20 O4 -0.7(6)
C14 N2 C20 C18 -1.9(5)
C12 N2 C20 C18 178.0(4)
C16 C18 C20 O4 -177.4(4)
C19 C18 C20 O4 3.2(6)
C16 C18 C20 N2 4.0(6)
C19 C18 C20 N2 -175.4(3)
C20 C18 C16 C15 -2.4(6)
C19 C18 C16 C15 177.0(4)
C20 C18 C16 C17 178.9(4)
C19 C18 C16 C17 -1.8(7)
C14 C15 C16 C18 -1.6(6)
C14 C15 C16 C17 177.2(4)
C16 C15 C14 N2 3.6(7)
C16 C15 C14 C13 -175.8(4)
C20 N2 C14 C15 -1.8(6)
C12 N2 C14 C15 178.3(4)
C20 N2 C14 C13 177.7(4)
C12 N2 C14 C13 -2.2(6)
C5 N3 C7 C6 1.2(6)
C9 N3 C7 C6 177.7(4)
C5 N3 C7 C8 -179.6(4)
C9 N3 C7 C8 -3.1(6)
C7 N3 C9 C10 107.0(5)
C5 N3 C9 C10 -76.2(5)
C14 N2 C12 C11 -83.7(5)
C20 N2 C12 C11 96.4(4)
C11 N1 C10 C9 -74.1(5)
S1 N1 C10 C9 124.9(3)
N3 C9 C10 N1 -75.4(5)
C10 N1 C11 C12 -73.8(5)
S1 N1 C11 C12 87.4(4)
N2 C12 C11 N1 172.4(3)
C22 C21 C26 C25 -1.2(7)
S1 C21 C26 C25 -177.2(4)
C26 C21 C22 C23 0.9(7)
S1 C21 C22 C23 176.9(4)
C21 C22 C23 C24 -0.7(8)
C1 C2 C3 C6 178.7(5)
C5 C2 C3 C6 2.5(8)
C1 C2 C3 C4 -3.4(8)
C5 C2 C3 C4 -179.6(5)
C22 C23 C24 C25 0.8(8)
C22 C23 C24 C27 -178.5(5)
N3 C7 C6 C3 -0.4(7)
C8 C7 C6 C3 -179.6(4)
C2 C3 C6 C7 -1.4(7)
C4 C3 C6 C7 -179.4(5)
C7 N3 C5 O3 179.3(4)
C9 N3 C5 O3 2.5(6)
C7 N3 C5 C2 -0.2(6)
C9 N3 C5 C2 -177.0(4)
C3 C2 C5 O3 178.8(5)
C1 C2 C5 O3 2.3(7)
C3 C2 C5 N3 -1.7(7)
C1 C2 C5 N3 -178.2(4)
C23 C24 C25 C26 -1.0(8)
C27 C24 C25 C26 178.3(5)
C21 C26 C25 C24 1.3(8)
